data_7218120
loop_
_publ_author_name
'Ueji, Kan'
'Ichimura, Shuhei'
'Tamaki, Yoshinori'
'Miyamura, Kazuo'

_publ_section_title
;
 Effects of alkyl chain substitution on the crystal structure of
 benzothiazole-derived squarylium dyes
;
_journal_issue 43
_journal_name_full CrystEngComm
_journal_page_first 10139
_journal_paper_doi 10.1039/C4CE01571A
_journal_volume 16
_journal_year 2014
_chemical_formula_moiety 'C36 H44 N2 O2 S2'
_chemical_formula_sum 'C36 H44 N2 O2 S2'
_chemical_formula_weight 600.85
_chemical_name_systematic
;
?
;
_space_group_IT_number 14
_symmetry_cell_setting monoclinic
_symmetry_space_group_name_Hall '-P 2ybc'
_symmetry_space_group_name_H-M 'P 1 21/c 1'
_atom_sites_solution_hydrogens geom
_atom_sites_solution_primary direct
_atom_sites_solution_secondary difmap
_audit_creation_method SHELXL-97
_cell_angle_alpha 90.00
_cell_angle_beta 108.132(2)
_cell_angle_gamma 90.00
_cell_formula_units_Z 2
_cell_length_a 11.1000(14)
_cell_length_b 9.2665(11)
_cell_length_c 16.096(2)
_cell_measurement_reflns_used 2458
_cell_measurement_temperature 173
_cell_measurement_theta_max 27.51
_cell_measurement_theta_min 2.57
_cell_volume 1573.4(3)
_computing_cell_refinement 'SMART (Bruker AXS, 2000)'
_computing_data_collection 'SMART (Bruker AXS, 2000)'
_computing_data_reduction 'SAINT (Bruker AXS, 2003)'
_computing_molecular_graphics 'XSHEL (Bruker AXS,2002)'
_computing_publication_material 'XCIF (Bruker AXS, 2001)'
_computing_structure_refinement 'SHELXL-97 (Sheldrick, 1997)'
_computing_structure_solution 'SHELXS-97 (Sheldrick, 1997)'
_diffrn_ambient_temperature 173
_diffrn_detector_area_resol_mean 8.366
_diffrn_measured_fraction_theta_full 0.997
_diffrn_measured_fraction_theta_max 0.919
_diffrn_measurement_device_type 'Bruker APEX CCD area detector'
_diffrn_measurement_method 'phi and omega scans'
_diffrn_radiation_monochromator graphite
_diffrn_radiation_source 'fine-focus sealed tube'
_diffrn_radiation_type MoK\a
_diffrn_radiation_wavelength 0.71073
_diffrn_reflns_av_R_equivalents 0.0409
_diffrn_reflns_av_sigmaI/netI 0.0517
_diffrn_reflns_limit_h_max 10
_diffrn_reflns_limit_h_min -14
_diffrn_reflns_limit_k_max 9
_diffrn_reflns_limit_k_min -12
_diffrn_reflns_limit_l_max 20
_diffrn_reflns_limit_l_min -20
_diffrn_reflns_number 9407
_diffrn_reflns_theta_full 25.00
_diffrn_reflns_theta_max 28.29
_diffrn_reflns_theta_min 1.93
_exptl_absorpt_coefficient_mu 0.205
_exptl_absorpt_correction_T_max 0.9759
_exptl_absorpt_correction_T_min 0.9641
_exptl_absorpt_correction_type analytical
_exptl_absorpt_process_details
;
XPREP; Bruker AXS 2000
;
_exptl_crystal_colour Red
_exptl_crystal_density_diffrn 1.268
_exptl_crystal_density_method 'not measured'
_exptl_crystal_description Block
_exptl_crystal_F_000 644
_exptl_crystal_size_max 0.18
_exptl_crystal_size_mid 0.17
_exptl_crystal_size_min 0.12
_refine_diff_density_max 0.351
_refine_diff_density_min -0.214
_refine_diff_density_rms 0.046
_refine_ls_extinction_method none
_refine_ls_goodness_of_fit_ref 0.956
_refine_ls_hydrogen_treatment constr
_refine_ls_matrix_type full
_refine_ls_number_parameters 191
_refine_ls_number_reflns 3595
_refine_ls_number_restraints 0
_refine_ls_restrained_S_all 0.956
_refine_ls_R_factor_all 0.0563
_refine_ls_R_factor_gt 0.0404
_refine_ls_shift/su_max 0.000
_refine_ls_shift/su_mean 0.000
_refine_ls_structure_factor_coef Fsqd
_refine_ls_weighting_details 'calc w=1/[\s^2^(Fo^2^)+(0.0377P)^2^+0.0000P] where P=(Fo^2^+2Fc^2^)/3'
_refine_ls_weighting_scheme calc
_refine_ls_wR_factor_gt 0.0832
_refine_ls_wR_factor_ref 0.0892
_reflns_number_gt 2712
_reflns_number_total 3595
_reflns_threshold_expression >2sigma(I)
_cod_data_source_file c4ce01571a2.cif
_cod_data_source_block sq08
_cod_depositor_comments
;
The following automatic conversions were performed:

'_symmetry_cell_setting' value 'Monoclinic' changed to 'monoclinic'
according to
/usr/data/users/saulius/crontab/automatic-downloads/rss-feeds/RSC/lib/dictionaries/cif_core.dic
dictionary named 'cif_core.dic' version 2.4.2 from 2011-04-26.

Automatic conversion script
Id: cif_fix_values 2281 2013-09-26 08:29:07Z andrius 

 Adding full bibliography for 7218117--7218126.cif.
;
_cod_original_sg_symbol_H-M 'P2(1)/c '
_cod_database_code 7218120

loop_
_symmetry_equiv_pos_as_xyz
'x, y, z'
'-x, y+1/2, -z+1/2'
'-x, -y, -z'
'x, -y-1/2, z-1/2'

loop_
_atom_site_label
_atom_site_type_symbol
_atom_site_fract_x
_atom_site_fract_y
_atom_site_fract_z
_atom_site_U_iso_or_equiv
_atom_site_adp_type
_atom_site_occupancy
_atom_site_symmetry_multiplicity
_atom_site_calc_flag
_atom_site_refinement_flags
C1 C 0.82138(14) 0.37422(15) 0.22318(9) 0.0234(3) Uani 1 1 d .
C2 C 0.78034(15) 0.43237(16) 0.28901(10) 0.0277(4) Uani 1 1 d .
H2 H 0.7623 0.3723 0.3315 0.033 Uiso 1 1 calc R
C3 C 0.76640(16) 0.58104(17) 0.29097(11) 0.0316(4) Uani 1 1 d .
H3 H 0.7378 0.6233 0.3352 0.038 Uiso 1 1 calc R
C4 C 0.79346(16) 0.66850(17) 0.22950(10) 0.0319(4) Uani 1 1 d .
H4 H 0.7833 0.7700 0.2325 0.038 Uiso 1 1 calc R
C5 C 0.83519(15) 0.61164(16) 0.16347(10) 0.0286(4) Uani 1 1 d .
H5 H 0.8544 0.6721 0.1216 0.034 Uiso 1 1 calc R
C6 C 0.84763(14) 0.46252(16) 0.16111(9) 0.0246(4) Uani 1 1 d .
C7 C 0.88292(14) 0.20077(15) 0.13976(10) 0.0239(3) Uani 1 1 d .
C8 C 0.90532(15) 0.06484(16) 0.11229(9) 0.0254(4) Uani 1 1 d .
H8 H 0.8820 -0.0150 0.1411 0.031 Uiso 1 1 calc R
C9 C 0.95859(15) 0.03320(16) 0.04673(9) 0.0250(3) Uani 1 1 d .
C10 C 0.98560(15) -0.10613(16) 0.01378(10) 0.0270(4) Uani 1 1 d .
C11 C 0.83800(15) 0.12026(15) 0.27584(9) 0.0249(4) Uani 1 1 d .
H11A H 0.8759 0.1625 0.3347 0.030 Uiso 1 1 calc R
H11B H 0.8910 0.0369 0.2708 0.030 Uiso 1 1 calc R
C12 C 0.71196(15) -0.01780(17) 0.35168(10) 0.0288(4) Uani 1 1 d .
H12A H 0.7785 -0.0926 0.3609 0.035 Uiso 1 1 calc R
H12B H 0.7388 0.0497 0.4017 0.035 Uiso 1 1 calc R
C13 C 0.70575(15) 0.06544(16) 0.26865(9) 0.0266(4) Uani 1 1 d .
H13A H 0.6745 0.0016 0.2171 0.032 Uiso 1 1 calc R
H13B H 0.6465 0.1478 0.2613 0.032 Uiso 1 1 calc R
C14 C 0.60491(16) -0.15415(18) 0.44310(10) 0.0335(4) Uani 1 1 d .
H14A H 0.6766 -0.2231 0.4573 0.040 Uiso 1 1 calc R
H14B H 0.6285 -0.0750 0.4865 0.040 Uiso 1 1 calc R
C15 C 0.48992(16) -0.23127(18) 0.45418(10) 0.0332(4) Uani 1 1 d .
H15A H 0.4680 -0.3143 0.4135 0.040 Uiso 1 1 calc R
H15B H 0.4167 -0.1644 0.4389 0.040 Uiso 1 1 calc R
C16 C 0.51429(17) -0.28493(18) 0.54748(11) 0.0365(4) Uani 1 1 d .
H16A H 0.5883 -0.3506 0.5625 0.044 Uiso 1 1 calc R
H16B H 0.5365 -0.2013 0.5877 0.044 Uiso 1 1 calc R
C17 C 0.58955(16) -0.09084(17) 0.35296(10) 0.0306(4) Uani 1 1 d .
H17A H 0.5675 -0.1686 0.3086 0.037 Uiso 1 1 calc R
H17B H 0.5196 -0.0196 0.3380 0.037 Uiso 1 1 calc R
C18 C 0.40344(17) -0.3634(2) 0.56265(12) 0.0445(5) Uani 1 1 d .
H18A H 0.3309 -0.2978 0.5511 0.067 Uiso 1 1 calc R
H18B H 0.4271 -0.3966 0.6234 0.067 Uiso 1 1 calc R
H18C H 0.3806 -0.4466 0.5233 0.067 Uiso 1 1 calc R
N1 N 0.84306(12) 0.22851(12) 0.21034(8) 0.0236(3) Uani 1 1 d .
O1 O 0.96771(12) -0.23255(11) 0.03138(8) 0.0409(3) Uani 1 1 d .
S1 S 0.89979(4) 0.36143(4) 0.08708(2) 0.02688(12) Uani 1 1 d .

loop_
_atom_site_aniso_label
_atom_site_aniso_U_11
_atom_site_aniso_U_22
_atom_site_aniso_U_33
_atom_site_aniso_U_23
_atom_site_aniso_U_13
_atom_site_aniso_U_12
C1 0.0212(8) 0.0253(8) 0.0244(8) -0.0004(6) 0.0083(7) -0.0005(6)
C2 0.0276(9) 0.0305(9) 0.0279(9) 0.0005(7) 0.0129(7) -0.0005(7)
C3 0.0338(10) 0.0326(9) 0.0321(9) -0.0056(7) 0.0155(8) 0.0031(8)
C4 0.0361(10) 0.0244(9) 0.0362(10) -0.0017(7) 0.0127(8) 0.0037(7)
C5 0.0294(10) 0.0273(9) 0.0292(9) 0.0024(7) 0.0092(8) -0.0005(7)
C6 0.0228(9) 0.0283(8) 0.0240(8) -0.0014(6) 0.0091(7) 0.0004(7)
C7 0.0228(9) 0.0277(8) 0.0225(8) 0.0024(6) 0.0090(7) -0.0007(7)
C8 0.0302(9) 0.0243(8) 0.0243(8) 0.0023(6) 0.0121(7) -0.0004(7)
C9 0.0261(9) 0.0274(8) 0.0223(8) 0.0013(6) 0.0087(7) 0.0004(7)
C10 0.0323(10) 0.0273(9) 0.0238(8) 0.0010(7) 0.0121(7) 0.0012(7)
C11 0.0302(9) 0.0245(8) 0.0225(8) 0.0030(6) 0.0119(7) 0.0023(7)
C12 0.0338(10) 0.0289(9) 0.0261(9) 0.0008(7) 0.0129(8) -0.0032(7)
C13 0.0310(10) 0.0256(8) 0.0254(9) 0.0012(7) 0.0119(7) 0.0005(7)
C14 0.0344(10) 0.0387(10) 0.0298(9) 0.0026(7) 0.0132(8) -0.0049(8)
C15 0.0331(10) 0.0379(10) 0.0306(9) 0.0040(7) 0.0129(8) -0.0027(8)
C16 0.0378(11) 0.0442(11) 0.0312(10) 0.0036(8) 0.0163(8) -0.0018(8)
C17 0.0336(10) 0.0309(9) 0.0291(9) 0.0024(7) 0.0123(8) -0.0016(7)
C18 0.0403(12) 0.0557(12) 0.0437(11) 0.0145(9) 0.0220(9) 0.0016(9)
N1 0.0292(8) 0.0219(7) 0.0237(7) 0.0015(5) 0.0140(6) 0.0008(6)
O1 0.0661(10) 0.0263(6) 0.0443(8) 0.0018(5) 0.0374(7) -0.0003(6)
S1 0.0338(3) 0.0264(2) 0.0247(2) 0.00153(16) 0.01528(18) -0.00021(17)

loop_
_atom_type_symbol
_atom_type_description
_atom_type_scat_dispersion_real
_atom_type_scat_dispersion_imag
_atom_type_scat_source
C C 0.0033 0.0016 'International Tables Vol C Tables 4.2.6.8 and 6.1.1.4'
H H 0.0000 0.0000 'International Tables Vol C Tables 4.2.6.8 and 6.1.1.4'
N N 0.0061 0.0033 'International Tables Vol C Tables 4.2.6.8 and 6.1.1.4'
O O 0.0106 0.0060 'International Tables Vol C Tables 4.2.6.8 and 6.1.1.4'
S S 0.1246 0.1234 'International Tables Vol C Tables 4.2.6.8 and 6.1.1.4'

loop_
_geom_angle_atom_site_label_1
_geom_angle_atom_site_label_2
_geom_angle_atom_site_label_3
_geom_angle
_geom_angle_site_symmetry_3
C2 C1 C6 120.84(14) .
C2 C1 N1 126.95(13) .
C6 C1 N1 112.21(13) .
C1 C2 C3 117.95(14) .
C1 C2 H2 121.0 .
C3 C2 H2 121.0 .
C4 C3 C2 121.01(15) .
C4 C3 H3 119.5 .
C2 C3 H3 119.5 .
C3 C4 C5 121.59(15) .
C3 C4 H4 119.2 .
C5 C4 H4 119.2 .
C4 C5 C6 117.24(14) .
C4 C5 H5 121.4 .
C6 C5 H5 121.4 .
C5 C6 C1 121.36(14) .
C5 C6 S1 127.40(11) .
C1 C6 S1 111.22(11) .
N1 C7 C8 125.05(13) .
N1 C7 S1 110.72(10) .
C8 C7 S1 124.22(12) .
C7 C8 C9 126.53(14) .
C7 C8 H8 116.7 .
C9 C8 H8 116.7 .
C8 C9 C10 130.13(14) .
C8 C9 C10 140.43(14) 3_755
C10 C9 C10 89.39(12) 3_755
O1 C10 C9 133.49(15) .
O1 C10 C9 135.90(15) 3_755
C9 C10 C9 90.61(12) 3_755
N1 C11 C13 115.11(12) .
N1 C11 H11A 108.5 .
C13 C11 H11A 108.5 .
N1 C11 H11B 108.5 .
C13 C11 H11B 108.5 .
H11A C11 H11B 107.5 .
C17 C12 C13 116.04(13) .
C17 C12 H12A 108.3 .
C13 C12 H12A 108.3 .
C17 C12 H12B 108.3 .
C13 C12 H12B 108.3 .
H12A C12 H12B 107.4 .
C11 C13 C12 108.80(12) .
C11 C13 H13A 109.9 .
C12 C13 H13A 109.9 .
C11 C13 H13B 109.9 .
C12 C13 H13B 109.9 .
H13A C13 H13B 108.3 .
C15 C14 C17 116.29(14) .
C15 C14 H14A 108.2 .
C17 C14 H14A 108.2 .
C15 C14 H14B 108.2 .
C17 C14 H14B 108.2 .
H14A C14 H14B 107.4 .
C14 C15 C16 111.76(14) .
C14 C15 H15A 109.3 .
C16 C15 H15A 109.3 .
C14 C15 H15B 109.3 .
C16 C15 H15B 109.3 .
H15A C15 H15B 107.9 .
C18 C16 C15 114.33(15) .
C18 C16 H16A 108.7 .
C15 C16 H16A 108.7 .
C18 C16 H16B 108.7 .
C15 C16 H16B 108.7 .
H16A C16 H16B 107.6 .
C12 C17 C14 110.35(13) .
C12 C17 H17A 109.6 .
C14 C17 H17A 109.6 .
C12 C17 H17B 109.6 .
C14 C17 H17B 109.6 .
H17A C17 H17B 108.1 .
C16 C18 H18A 109.5 .
C16 C18 H18B 109.5 .
H18A C18 H18B 109.5 .
C16 C18 H18C 109.5 .
H18A C18 H18C 109.5 .
H18B C18 H18C 109.5 .
C7 N1 C1 114.83(12) .
C7 N1 C11 124.28(12) .
C1 N1 C11 120.44(12) .
C6 S1 C7 91.00(7) .

loop_
_geom_bond_atom_site_label_1
_geom_bond_atom_site_label_2
_geom_bond_distance
_geom_bond_site_symmetry_2
C1 C2 1.386(2) .
C1 C6 1.391(2) .
C1 N1 1.3981(18) .
C2 C3 1.388(2) .
C2 H2 0.9500 .
C3 C4 1.382(2) .
C3 H3 0.9500 .
C4 C5 1.389(2) .
C4 H4 0.9500 .
C5 C6 1.390(2) .
C5 H5 0.9500 .
C6 S1 1.7498(15) .
C7 N1 1.3657(18) .
C7 C8 1.383(2) .
C7 S1 1.7519(15) .
C8 C9 1.3919(19) .
C8 H8 0.9500 .
C9 C10 1.462(2) .
C9 C10 1.471(2) 3_755
C10 O1 1.2358(17) .
C10 C9 1.471(2) 3_755
C11 N1 1.4689(17) .
C11 C13 1.523(2) .
C11 H11A 0.9900 .
C11 H11B 0.9900 .
C12 C17 1.524(2) .
C12 C13 1.5259(19) .
C12 H12A 0.9900 .
C12 H12B 0.9900 .
C13 H13A 0.9900 .
C13 H13B 0.9900 .
C14 C15 1.521(2) .
C14 C17 1.525(2) .
C14 H14A 0.9900 .
C14 H14B 0.9900 .
C15 C16 1.524(2) .
C15 H15A 0.9900 .
C15 H15B 0.9900 .
C16 C18 1.513(2) .
C16 H16A 0.9900 .
C16 H16B 0.9900 .
C17 H17A 0.9900 .
C17 H17B 0.9900 .
C18 H18A 0.9800 .
C18 H18B 0.9800 .
C18 H18C 0.9800 .

loop_
_geom_torsion_atom_site_label_1
_geom_torsion_atom_site_label_2
_geom_torsion_atom_site_label_3
_geom_torsion_atom_site_label_4
_geom_torsion
_geom_torsion_site_symmetry_1
_geom_torsion_site_symmetry_4
C6 C1 C2 C3 0.0(2) . .
N1 C1 C2 C3 179.06(15) . .
C1 C2 C3 C4 -0.4(2) . .
C2 C3 C4 C5 0.2(3) . .
C3 C4 C5 C6 0.6(2) . .
C4 C5 C6 C1 -1.0(2) . .
C4 C5 C6 S1 -179.05(12) . .
C2 C1 C6 C5 0.8(2) . .
N1 C1 C6 C5 -178.43(14) . .
C2 C1 C6 S1 179.09(12) . .
N1 C1 C6 S1 -0.13(17) . .
N1 C7 C8 C9 -172.65(15) . .
S1 C7 C8 C9 8.4(2) . .
C7 C8 C9 C10 179.94(15) . .
C7 C8 C9 C10 3.4(3) . 3_755
C8 C9 C10 O1 2.0(3) . .
C10 C9 C10 O1 179.8(2) 3_755 .
C8 C9 C10 C9 -177.8(2) . 3_755
C10 C9 C10 C9 0.000(1) 3_755 3_755
N1 C11 C13 C12 -167.13(12) . .
C17 C12 C13 C11 -175.40(12) . .
C17 C14 C15 C16 -177.80(14) . .
C14 C15 C16 C18 -179.73(15) . .
C13 C12 C17 C14 -173.22(13) . .
C15 C14 C17 C12 -179.81(14) . .
C8 C7 N1 C1 -177.29(14) . .
S1 C7 N1 C1 1.80(17) . .
C8 C7 N1 C11 10.5(2) . .
S1 C7 N1 C11 -170.43(11) . .
C2 C1 N1 C7 179.74(15) . .
C6 C1 N1 C7 -1.10(19) . .
C2 C1 N1 C11 -7.7(2) . .
C6 C1 N1 C11 171.46(13) . .
C13 C11 N1 C7 -104.63(17) . .
C13 C11 N1 C1 83.54(17) . .
C5 C6 S1 C7 179.12(15) . .
C1 C6 S1 C7 0.95(12) . .
N1 C7 S1 C6 -1.54(12) . .
C8 C7 S1 C6 177.56(14) . .
